data_1522165
loop_
_publ_author_name
'Wickleder, M.S.'

_publ_section_title
;
 Eu (Cl O4)3 : first single crystals of an anhydrous rare-earth
 perchlorate
;
_journal_name_full 'Zeitschrift fuer Anorganische und Allgemeine Chemie'
_journal_page_first 11
_journal_page_last 12
_journal_volume 625
_journal_year 1999
_chemical_formula_sum 'Cl3 Eu O12'
_chemical_name_systematic 'Eu (Cl O4)3'
_space_group_IT_number 176
_symmetry_space_group_name_Hall '-P 6c'
_symmetry_space_group_name_H-M 'P 63/m'
_cell_angle_alpha 90
_cell_angle_beta 90
_cell_angle_gamma 120
_cell_formula_units_Z 2
_cell_length_a 9.2496
_cell_length_b 9.2496
_cell_length_c 5.7486
_cell_volume 425.930
_citation_journal_id_ASTM ZAACAB
_cod_data_source_file Wickleder_ZAACAB_1999_780.cif
_cod_data_source_block Cl3Eu1O12
_cod_original_cell_volume 425.9304
_cod_original_formula_sum 'Cl3 Eu1 O12'
_cod_database_code 1522165

loop_
_symmetry_equiv_pos_as_xyz
x,y,z
x-y,x,z+1/2
-y,x-y,z
-x,-y,z+1/2
-x+y,-x,z
y,-x+y,z+1/2
-x,-y,-z
-x+y,-x,-z-1/2
y,-x+y,-z
x,y,-z-1/2
x-y,x,-z
-y,x-y,-z-1/2

loop_
_atom_site_label
_atom_site_type_symbol
_atom_site_fract_x
_atom_site_fract_y
_atom_site_fract_z
_atom_site_occupancy
_atom_site_U_iso_or_equiv
O1 O-2 0.4682 0.4408 0.25 1 0.0
Cl1 Cl+7 0.2916 0.3857 0.25 1 0.0
O2 O-2 0.8007 0.2563 0.9531 1 0.0
O3 O-2 0.1914 0.2121 0.25 1 0.0
Eu1 Eu+3 0.6667 0.3333 0.25 1 0.0
